data_7150007
loop_
_publ_author_name
'Elliott, Eric L.'
'Hern\'andez, Gerardo A'
'Linden, Anthony'
'Siegel, Jay S.'

_publ_section_title
;
 Anion mediated structural motifs in silver(I) complexes with
 corannulene.
;
_journal_issue 3
_journal_name_full 'Organic &amp; biomolecular chemistry'
_journal_page_first 407
_journal_page_last 413
_journal_paper_doi 10.1039/b411987h
_journal_volume 3
_journal_year 2005
_chemical_formula_moiety 'C20 H10, 2(Ag 1+), 2(B F4 1-)'
_chemical_formula_sum 'C20 H10 Ag2 B2 F8'
_chemical_formula_weight 639.64
_chemical_name_systematic
;
?
;
_space_group_IT_number 2
_symmetry_cell_setting triclinic
_symmetry_Int_Tables_number 2
_symmetry_space_group_name_Hall '-P 1'
_symmetry_space_group_name_H-M 'P -1'
_atom_sites_solution_hydrogens mixed
_atom_sites_solution_primary direct
_atom_sites_solution_secondary difmap
_audit_creation_date 03-05-05
_audit_creation_method SHELXL-97
_cell_angle_alpha 98.3042(13)
_cell_angle_beta 110.3937(13)
_cell_angle_gamma 101.4884(9)
_cell_formula_units_Z 2
_cell_length_a 9.5741(2)
_cell_length_b 9.6621(2)
_cell_length_c 10.6735(2)
_cell_measurement_reflns_used 30014
_cell_measurement_temperature 160(1)
_cell_measurement_theta_max 30.0
_cell_measurement_theta_min 2.0
_cell_volume 882.01(3)
_computing_cell_refinement 'DENZO-SMN (Otwinowski & Minor, 1997)'
_computing_data_collection 'COLLECT (Nonius, 2000)'
_computing_data_reduction 'DENZO-SMN and SCALEPACK (Otwinowski & Minor, 1997)'
_computing_molecular_graphics 'ORTEPII (Johnson, 1976)'
_computing_publication_material 'SHELXL97 and PLATON (Spek, 2003)'
_computing_structure_refinement 'SHELXL97 (Sheldrick, 1997)'
_computing_structure_solution 'SIR92 (Altomare et al., 1994)'
_diffrn_ambient_temperature 160(1)
_diffrn_detector '65 mm CCD camera on \k goniostat'
_diffrn_detector_area_resol_mean 9
_diffrn_measured_fraction_theta_full 0.995
_diffrn_measured_fraction_theta_max 0.995
_diffrn_measurement_device_type 'Nonius KappaCCD area-detector diffractometer'
_diffrn_measurement_method '\f and \w scans with \k offsets'
_diffrn_radiation_monochromator 'horizontally mounted graphite crystal'
_diffrn_radiation_source 'Nonius FR590 sealed tube generator'
_diffrn_radiation_type 'Mo K\a'
_diffrn_radiation_wavelength 0.71073
_diffrn_reflns_av_R_equivalents 0.0497
_diffrn_reflns_av_sigmaI/netI 0.0322
_diffrn_reflns_limit_h_max 13
_diffrn_reflns_limit_h_min -13
_diffrn_reflns_limit_k_max 13
_diffrn_reflns_limit_k_min -13
_diffrn_reflns_limit_l_max 15
_diffrn_reflns_limit_l_min -15
_diffrn_reflns_number 24787
_diffrn_reflns_theta_full 30.04
_diffrn_reflns_theta_max 30.04
_diffrn_reflns_theta_min 2.09
_diffrn_standards_decay_% 0
_diffrn_standards_number 0
_exptl_absorpt_coefficient_mu 2.309
_exptl_absorpt_correction_T_max 0.869
_exptl_absorpt_correction_T_min 0.745
_exptl_absorpt_correction_type multi-scan
_exptl_absorpt_process_details '(Blessing, 1995)'
_exptl_crystal_colour pale-yellow
_exptl_crystal_density_diffrn 2.408
_exptl_crystal_density_method 'not measured'
_exptl_crystal_description prism
_exptl_crystal_F_000 612
_exptl_crystal_size_max 0.25
_exptl_crystal_size_mid 0.18
_exptl_crystal_size_min 0.12
_refine_diff_density_max 1.071
_refine_diff_density_min -1.080
_refine_diff_density_rms 0.112
_refine_ls_extinction_coef 0.0048(5)
_refine_ls_extinction_expression Fc^*^=kFc[1+0.001xFc^2^\l^3^/sin(2\q)]^-1/4^
_refine_ls_extinction_method SHELXL
_refine_ls_goodness_of_fit_ref 1.025
_refine_ls_hydrogen_treatment constr
_refine_ls_matrix_type full
_refine_ls_number_parameters 318
_refine_ls_number_reflns 5144
_refine_ls_number_restraints 0
_refine_ls_restrained_S_all 1.025
_refine_ls_R_factor_all 0.0400
_refine_ls_R_factor_gt 0.0301
_refine_ls_shift/su_max 0.001
_refine_ls_shift/su_mean 0.000
_refine_ls_structure_factor_coef Fsqd
_refine_ls_weighting_details 'w=1/[\s^2^(Fo^2^)+(0.0323P)^2^+1.2366P] where P=(Fo^2^+2Fc^2^)/3'
_refine_ls_weighting_scheme calc
_refine_ls_wR_factor_gt 0.0705
_refine_ls_wR_factor_ref 0.0752
_reflns_number_gt 4337
_reflns_number_total 5144
_reflns_threshold_expression 'I > 2\s(I)'
_cod_data_source_file b411987h.txt
_cod_data_source_block 4_(SG0311)
_cod_depositor_comments
;
The following automatic conversions were performed:

'_atom_sites_solution_hydrogens' value 'geom & difmap' was changed to
'mixed'.

Automatic conversion script
Id: cif_fix_values 6452 2018-10-05 10:23:21Z andrius 
;
_cod_original_sg_symbol_H-M 'P -1         '
_cod_database_code 7150007

loop_
_symmetry_equiv_pos_as_xyz
'x, y, z'
'-x, -y, -z'

loop_
_atom_site_label
_atom_site_type_symbol
_atom_site_fract_x
_atom_site_fract_y
_atom_site_fract_z
_atom_site_U_iso_or_equiv
_atom_site_adp_type
_atom_site_occupancy
_atom_site_symmetry_multiplicity
_atom_site_calc_flag
_atom_site_refinement_flags
_atom_site_disorder_assembly
_atom_site_disorder_group
Ag1 Ag 0.36731(2) 0.36920(2) 0.67760(2) 0.03190(8) Uani 1 1 d . . .
Ag2 Ag 0.24467(2) 0.24313(2) 0.10321(2) 0.02479(7) Uani 1 1 d . . .
C1 C 0.1928(3) 0.0301(3) 0.3533(2) 0.0190(5) Uani 1 1 d . . .
C2 C 0.0863(3) -0.0710(3) 0.2306(2) 0.0188(4) Uani 1 1 d . A .
C3 C -0.0130(3) -0.1739(3) 0.2661(2) 0.0187(4) Uani 1 1 d . . .
C4 C 0.0345(3) -0.1370(3) 0.4110(2) 0.0192(5) Uani 1 1 d . A .
C5 C 0.1610(3) -0.0120(3) 0.4644(3) 0.0200(5) Uani 1 1 d . . .
C6 C 0.4150(3) 0.1242(3) 0.6178(3) 0.0248(5) Uani 1 1 d . A .
H6 H 0.4899 0.1647 0.7088 0.030 Uiso 1 1 d R . .
C7 C 0.4462(3) 0.1646(3) 0.5083(3) 0.0253(5) Uani 1 1 d . . .
H7 H 0.5424 0.2309 0.5262 0.030 Uiso 1 1 calc R A .
C8 C 0.3359(3) 0.1081(3) 0.3680(3) 0.0220(5) Uani 1 1 d . A .
C9 C 0.3644(3) 0.0932(3) 0.2420(3) 0.0244(5) Uani 1 1 d . . .
H9 H 0.4560 0.1531 0.2418 0.029 Uiso 1 1 d R A .
C10 C 0.2600(3) -0.0075(3) 0.1208(3) 0.0238(5) Uani 1 1 d . A .
H10 H 0.2823 -0.0146 0.0404 0.029 Uiso 1 1 d R . .
C11 C 0.1181(3) -0.1015(3) 0.1159(3) 0.0212(5) Uani 1 1 d . . .
C12 C 0.0263(3) -0.2411(3) 0.0224(3) 0.0236(5) Uani 1 1 d . . .
H12 H 0.0338 -0.2645 -0.0642 0.028 Uiso 1 1 d R . .
C13 C -0.0734(3) -0.3426(3) 0.0568(3) 0.0237(5) Uani 1 1 d . . .
H13 H -0.1323 -0.4324 -0.0073 0.028 Uiso 1 1 d R A .
C14 C -0.0878(3) -0.3126(3) 0.1888(3) 0.0209(5) Uani 1 1 d . A .
C15 C -0.1379(3) -0.4137(3) 0.2613(3) 0.0244(5) Uani 1 1 d . . .
H15 H -0.2040 -0.5073 0.2109 0.029 Uiso 1 1 d R A .
C16 C -0.0913(3) -0.3772(3) 0.4045(3) 0.0252(5) Uani 1 1 d . . .
H16 H -0.1273 -0.4464 0.4488 0.030 Uiso 1 1 d R . .
C17 C 0.0105(3) -0.2365(3) 0.4863(3) 0.0222(5) Uani 1 1 d . . .
C18 C 0.1115(3) -0.1932(3) 0.6305(3) 0.0267(5) Uani 1 1 d . A .
H18 H 0.0921 -0.2506 0.6909 0.032 Uiso 1 1 calc R . .
C19 C 0.2354(3) -0.0705(3) 0.6827(3) 0.0258(5) Uani 1 1 d . . .
H19 H 0.2989 -0.0462 0.7780 0.031 Uiso 1 1 calc R A .
C20 C 0.2714(3) 0.0221(3) 0.5968(3) 0.0227(5) Uani 1 1 d . A .
F1A F 0.5194(7) 0.1243(5) 1.0092(6) 0.0394(16) Uani 0.357(5) 1 d P A 1
F2A F 0.6679(7) 0.3276(7) 0.9932(7) 0.055(2) Uani 0.357(5) 1 d P A 1
F3A F 0.4073(8) 0.2759(9) 0.8987(6) 0.058(2) Uani 0.357(5) 1 d P A 1
F1B F 0.4059(4) 0.1808(5) 0.9379(4) 0.0565(14) Uani 0.643(5) 1 d P A 2
F2B F 0.6645(4) 0.2427(4) 1.0690(3) 0.0518(11) Uani 0.643(5) 1 d P A 2
F3B F 0.5654(4) 0.3784(4) 0.9257(3) 0.0485(10) Uani 0.643(5) 1 d P A 2
F4 F 0.5184(2) 0.3622(3) 1.1216(2) 0.0525(6) Uani 1 1 d . . .
B1 B 0.5378(4) 0.2843(4) 1.0105(3) 0.0305(7) Uani 1 1 d . . .
F5 F 0.7773(3) 0.3787(3) 0.7010(2) 0.0550(6) Uani 1 1 d . A .
F6 F 0.6221(2) 0.5245(2) 0.70676(19) 0.0368(4) Uani 1 1 d . . .
F7 F 0.8576(2) 0.6184(2) 0.7073(2) 0.0506(6) Uani 1 1 d . A .
F8 F 0.6701(2) 0.4644(2) 0.51419(18) 0.0405(5) Uani 1 1 d . A .
B2 B 0.7338(4) 0.4946(4) 0.6568(3) 0.0279(6) Uani 1 1 d . . .

loop_
_atom_site_aniso_label
_atom_site_aniso_U_11
_atom_site_aniso_U_22
_atom_site_aniso_U_33
_atom_site_aniso_U_23
_atom_site_aniso_U_13
_atom_site_aniso_U_12
Ag1 0.02146(11) 0.02681(12) 0.04722(15) 0.00938(10) 0.01397(10) 0.00437(8)
Ag2 0.02239(11) 0.02541(11) 0.02595(11) 0.00844(8) 0.00766(8) 0.00649(8)
C1 0.0182(11) 0.0180(11) 0.0211(11) 0.0054(9) 0.0065(9) 0.0067(9)
C2 0.0168(11) 0.0184(11) 0.0219(11) 0.0065(9) 0.0070(9) 0.0057(9)
C3 0.0163(11) 0.0209(11) 0.0194(11) 0.0066(9) 0.0063(9) 0.0056(9)
C4 0.0162(11) 0.0209(11) 0.0206(11) 0.0043(9) 0.0073(9) 0.0053(9)
C5 0.0178(11) 0.0214(12) 0.0221(11) 0.0051(9) 0.0085(9) 0.0070(9)
C6 0.0219(12) 0.0208(12) 0.0253(12) 0.0005(10) 0.0034(10) 0.0060(10)
C7 0.0183(12) 0.0190(12) 0.0326(14) 0.0040(10) 0.0049(10) 0.0026(9)
C8 0.0198(12) 0.0190(12) 0.0276(13) 0.0083(10) 0.0083(10) 0.0058(9)
C9 0.0187(12) 0.0250(13) 0.0334(14) 0.0131(11) 0.0119(10) 0.0063(10)
C10 0.0237(12) 0.0291(13) 0.0263(12) 0.0135(10) 0.0140(10) 0.0109(10)
C11 0.0210(12) 0.0232(12) 0.0219(11) 0.0092(9) 0.0084(9) 0.0085(10)
C12 0.0255(12) 0.0266(13) 0.0189(11) 0.0044(10) 0.0074(10) 0.0102(10)
C13 0.0235(12) 0.0199(12) 0.0231(12) 0.0020(9) 0.0050(10) 0.0056(10)
C14 0.0149(11) 0.0221(12) 0.0234(12) 0.0069(9) 0.0043(9) 0.0042(9)
C15 0.0161(11) 0.0221(12) 0.0312(13) 0.0071(10) 0.0059(10) 0.0020(9)
C16 0.0199(12) 0.0249(13) 0.0352(14) 0.0145(11) 0.0132(11) 0.0058(10)
C17 0.0182(11) 0.0274(13) 0.0250(12) 0.0098(10) 0.0110(10) 0.0075(10)
C18 0.0267(13) 0.0346(15) 0.0241(12) 0.0131(11) 0.0123(10) 0.0109(11)
C19 0.0265(13) 0.0324(14) 0.0195(12) 0.0066(10) 0.0080(10) 0.0111(11)
C20 0.0220(12) 0.0236(12) 0.0223(12) 0.0025(9) 0.0081(10) 0.0089(10)
F1A 0.055(4) 0.029(3) 0.046(3) 0.012(2) 0.031(3) 0.013(2)
F2A 0.043(4) 0.052(4) 0.065(4) -0.013(3) 0.040(3) -0.013(3)
F3A 0.058(4) 0.062(5) 0.041(3) 0.008(3) -0.004(3) 0.030(4)
F1B 0.047(2) 0.056(3) 0.0429(19) -0.0142(18) 0.0197(17) -0.0228(19)
F2B 0.055(2) 0.062(2) 0.0421(18) 0.0124(16) 0.0122(16) 0.0356(18)
F3B 0.061(2) 0.053(2) 0.0395(17) 0.0204(15) 0.0263(17) 0.0124(17)
F4 0.0424(11) 0.0622(14) 0.0401(11) -0.0138(9) 0.0271(9) -0.0159(10)
B1 0.0264(15) 0.0406(18) 0.0217(14) 0.0044(13) 0.0111(12) 0.0021(13)
F5 0.0398(11) 0.0537(13) 0.0600(13) 0.0155(11) 0.0003(10) 0.0208(10)
F6 0.0308(9) 0.0378(10) 0.0391(10) -0.0024(8) 0.0205(8) -0.0007(7)
F7 0.0370(10) 0.0497(12) 0.0476(11) -0.0167(9) 0.0242(9) -0.0204(9)
F8 0.0415(10) 0.0471(11) 0.0244(8) 0.0038(8) 0.0143(8) -0.0062(8)
B2 0.0219(14) 0.0311(16) 0.0245(14) -0.0021(12) 0.0100(12) -0.0023(12)

loop_
_atom_type_symbol
_atom_type_description
_atom_type_number_in_cell
_atom_type_scat_dispersion_real
_atom_type_scat_dispersion_imag
_atom_type_scat_source
C C 40 0.0033 0.0016
; International Tables for Crystallography (1992).
Vol. C, Tables 4.2.6.8 and 6.1.1.4
;
H H 20 0.0000 0.0000
; International Tables for Crystallography (1992).
Vol. C, Tables 4.2.6.8 and 6.1.1.4
;
Ag Ag 4 -0.8971 1.1015
; International Tables for Crystallography (1992).
Vol. C, Tables 4.2.6.8 and 6.1.1.4
;
B B 4 0.0013 0.0007
; International Tables for Crystallography (1992).
Vol. C, Tables 4.2.6.8 and 6.1.1.4
;
F F 16 0.0171 0.0103
; International Tables for Crystallography (1992).
Vol. C, Tables 4.2.6.8 and 6.1.1.4
;

loop_
_geom_angle_atom_site_label_1
_geom_angle_atom_site_label_2
_geom_angle_atom_site_label_3
_geom_angle
_geom_angle_site_symmetry_1
_geom_angle_site_symmetry_3
_geom_angle_publ_flag
F6 Ag1 C16 138.25(8) . 2_556 ?
F6 Ag1 C6 98.09(8) . . ?
C16 Ag1 C6 116.50(9) 2_556 . ?
F6 Ag1 F3A 107.05(18) . . ?
C16 Ag1 F3A 103.27(18) 2_556 . ?
C6 Ag1 F3A 76.74(17) . . ?
F6 Ag1 C15 134.77(7) . 2_556 ?
C16 Ag1 C15 31.89(9) 2_556 2_556 ?
C6 Ag1 C15 125.75(9) . 2_556 ?
F3A Ag1 C15 76.66(17) . 2_556 ?
C13 Ag2 C9 166.24(9) 2 . ?
C13 Ag2 C12 33.72(9) 2 2 ?
C9 Ag2 C12 133.84(9) . 2 ?
C13 Ag2 C10 134.31(9) 2 . ?
C9 Ag2 C10 33.37(9) . . ?
C12 Ag2 C10 109.71(9) 2 . ?
C13 Ag2 F6 96.77(8) 2 2_666 ?
C9 Ag2 F6 94.29(8) . 2_666 ?
C12 Ag2 F6 108.87(7) 2 2_666 ?
C10 Ag2 F6 127.45(8) . 2_666 ?
C13 Ag2 F4 106.34(9) 2 1_554 ?
C9 Ag2 F4 85.47(9) . 1_554 ?
C12 Ag2 F4 140.01(9) 2 1_554 ?
C10 Ag2 F4 101.56(8) . 1_554 ?
F6 Ag2 F4 67.43(6) 2_666 1_554 ?
C8 C1 C5 122.8(2) . . ?
C8 C1 C2 123.6(2) . . ?
C5 C1 C2 107.8(2) . . ?
C11 C2 C1 123.0(2) . . ?
C11 C2 C3 123.1(2) . . ?
C1 C2 C3 108.1(2) . . ?
C14 C3 C4 122.7(2) . . ?
C14 C3 C2 123.8(2) . . ?
C4 C3 C2 107.7(2) . . ?
C17 C4 C5 122.8(2) . . ?
C17 C4 C3 123.3(2) . . ?
C5 C4 C3 108.2(2) . . ?
C20 C5 C4 123.3(2) . . ?
C20 C5 C1 123.0(2) . . ?
C4 C5 C1 108.3(2) . . ?
C7 C6 C20 121.7(2) . . ?
C7 C6 Ag1 89.21(17) . . ?
C20 C6 Ag1 103.49(17) . . ?
C7 C6 H6 119.2 . . ?
C20 C6 H6 119.2 . . ?
Ag1 C6 H6 77.0 . . ?
C6 C7 C8 121.7(2) . . ?
C6 C7 H7 119.2 . . ?
C8 C7 H7 119.2 . . ?
C1 C8 C7 115.0(2) . . ?
C1 C8 C9 114.6(2) . . ?
C7 C8 C9 128.7(2) . . ?
C10 C9 C8 121.6(2) . . ?
C10 C9 Ag2 77.10(16) . . ?
C8 C9 Ag2 110.39(17) . . ?
C10 C9 H9 119.2 . . ?
C8 C9 H9 119.2 . . ?
Ag2 C9 H9 82.6 . . ?
C9 C10 C11 121.2(2) . . ?
C9 C10 Ag2 69.53(15) . . ?
C11 C10 Ag2 113.77(17) . . ?
C9 C10 H10 119.4 . . ?
C11 C10 H10 119.4 . . ?
Ag2 C10 H10 86.9 . . ?
C2 C11 C12 114.7(2) . . ?
C2 C11 C10 115.1(2) . . ?
C12 C11 C10 128.5(2) . . ?
C13 C12 C11 121.8(2) . . ?
C13 C12 Ag2 69.96(15) . 2 ?
C11 C12 Ag2 112.39(17) . 2 ?
C13 C12 H12 119.1 . . ?
C11 C12 H12 119.1 . . ?
Ag2 C12 H12 87.7 2 . ?
C12 C13 C14 121.2(2) . . ?
C12 C13 Ag2 76.32(16) . 2 ?
C14 C13 Ag2 109.88(17) . 2 ?
C12 C13 H13 119.4 . . ?
C14 C13 H13 119.4 . . ?
Ag2 C13 H13 83.9 2 . ?
C3 C14 C15 115.1(2) . . ?
C3 C14 C13 114.6(2) . . ?
C15 C14 C13 128.7(2) . . ?
C16 C15 C14 121.6(2) . . ?
C16 C15 Ag1 70.31(15) . 2_556 ?
C14 C15 Ag1 113.64(18) . 2_556 ?
C16 C15 H15 119.2 . . ?
C14 C15 H15 119.2 . . ?
Ag1 C15 H15 86.2 2_556 . ?
C15 C16 C17 121.4(2) . . ?
C15 C16 Ag1 77.79(15) . 2_556 ?
C17 C16 Ag1 110.56(17) . 2_556 ?
C15 C16 H16 119.3 . . ?
C17 C16 H16 119.3 . . ?
Ag1 C16 H16 81.8 2_556 . ?
C4 C17 C18 114.8(2) . . ?
C4 C17 C16 114.4(2) . . ?
C18 C17 C16 129.7(2) . . ?
C19 C18 C17 121.7(2) . . ?
C19 C18 H18 119.1 . . ?
C17 C18 H18 119.1 . . ?
C18 C19 C20 122.1(2) . . ?
C18 C19 H19 118.9 . . ?
C20 C19 H19 118.9 . . ?
C5 C20 C6 114.4(2) . . ?
C5 C20 C19 114.2(2) . . ?
C6 C20 C19 130.2(2) . . ?
B1 F3A Ag1 132.2(6) . . ?
B1 F4 Ag2 106.59(17) . 1_556 ?
F2B B1 F1B 117.8(4) . . ?
F2A B1 F3A 114.1(6) . . ?
F2A B1 F4 118.7(4) . . ?
F2B B1 F4 103.8(3) . . ?
F1B B1 F4 107.3(3) . . ?
F3A B1 F4 104.3(4) . . ?
F2B B1 F3B 109.1(3) . . ?
F1B B1 F3B 108.9(3) . . ?
F4 B1 F3B 109.6(3) . . ?
F2A B1 F1A 104.8(5) . . ?
F3A B1 F1A 100.3(5) . . ?
F4 B1 F1A 113.3(3) . . ?
B2 F6 Ag1 130.95(16) . . ?
B2 F6 Ag2 106.67(15) . 2_666 ?
Ag1 F6 Ag2 120.65(7) . 2_666 ?
F5 B2 F8 110.5(3) . . ?
F5 B2 F7 111.6(3) . . ?
F8 B2 F7 109.7(3) . . ?
F5 B2 F6 108.6(3) . . ?
F8 B2 F6 109.0(2) . . ?
F7 B2 F6 107.3(2) . . ?

loop_
_geom_bond_atom_site_label_1
_geom_bond_atom_site_label_2
_geom_bond_distance
_geom_bond_site_symmetry_2
_geom_bond_publ_flag
Ag1 F6 2.4856(17) . ?
Ag1 C16 2.499(3) 2_556 ?
Ag1 C6 2.533(3) . ?
Ag1 F3A 2.579(8) . ?
Ag1 C15 2.594(3) 2_556 ?
Ag2 C13 2.383(3) 2 ?
Ag2 C9 2.389(3) . ?
Ag2 C12 2.465(3) 2 ?
Ag2 C10 2.485(3) . ?
Ag2 F6 2.5539(17) 2_666 ?
Ag2 F4 2.5702(19) 1_554 ?
C1 C8 1.369(3) . ?
C1 C5 1.416(3) . ?
C1 C2 1.418(3) . ?
C2 C11 1.368(3) . ?
C2 C3 1.420(3) . ?
C3 C14 1.369(3) . ?
C3 C4 1.419(3) . ?
C4 C17 1.373(4) . ?
C4 C5 1.410(3) . ?
C5 C20 1.382(4) . ?
C6 C7 1.392(4) . ?
C6 C20 1.447(4) . ?
C6 H6 0.9500 . ?
C7 C8 1.445(4) . ?
C7 H7 0.9500 . ?
C8 C9 1.456(4) . ?
C9 C10 1.403(4) . ?
C9 H9 0.9500 . ?
C10 C11 1.455(4) . ?
C10 H10 0.9500 . ?
C11 C12 1.455(4) . ?
C12 C13 1.408(4) . ?
C12 H12 0.9500 . ?
C13 C14 1.456(4) . ?
C13 H13 0.9500 . ?
C14 C15 1.440(4) . ?
C15 C16 1.402(4) . ?
C15 H15 0.9500 . ?
C16 C17 1.448(4) . ?
C16 H16 0.9500 . ?
C17 C18 1.448(4) . ?
C18 C19 1.382(4) . ?
C18 H18 0.9500 . ?
C19 C20 1.447(4) . ?
C19 H19 0.9500 . ?
F1A B1 1.518(6) . ?
F2A B1 1.317(6) . ?
F3A B1 1.373(7) . ?
F1B B1 1.337(5) . ?
F2B B1 1.327(5) . ?
F3B B1 1.422(5) . ?
F4 B1 1.400(4) . ?
F5 B2 1.361(4) . ?
F6 B2 1.410(4) . ?
F7 B2 1.389(4) . ?
F8 B2 1.388(4) . ?

loop_
_geom_torsion_atom_site_label_1
_geom_torsion_atom_site_label_2
_geom_torsion_atom_site_label_3
_geom_torsion_atom_site_label_4
_geom_torsion
_geom_torsion_site_symmetry_1
_geom_torsion_site_symmetry_2
_geom_torsion_site_symmetry_3
_geom_torsion_site_symmetry_4
_geom_torsion_publ_flag
C8 C1 C2 C11 1.0(4) . . . . ?
C5 C1 C2 C11 -152.6(2) . . . . ?
C8 C1 C2 C3 154.7(2) . . . . ?
C5 C1 C2 C3 1.0(3) . . . . ?
C11 C2 C3 C14 -0.7(4) . . . . ?
C1 C2 C3 C14 -154.3(2) . . . . ?
C11 C2 C3 C4 152.7(2) . . . . ?
C1 C2 C3 C4 -0.9(3) . . . . ?
C14 C3 C4 C17 0.3(4) . . . . ?
C2 C3 C4 C17 -153.4(2) . . . . ?
C14 C3 C4 C5 154.2(2) . . . . ?
C2 C3 C4 C5 0.5(3) . . . . ?
C17 C4 C5 C20 -0.3(4) . . . . ?
C3 C4 C5 C20 -154.3(2) . . . . ?
C17 C4 C5 C1 154.2(2) . . . . ?
C3 C4 C5 C1 0.2(3) . . . . ?
C8 C1 C5 C20 0.0(4) . . . . ?
C2 C1 C5 C20 153.9(2) . . . . ?
C8 C1 C5 C4 -154.6(2) . . . . ?
C2 C1 C5 C4 -0.8(3) . . . . ?
F6 Ag1 C6 C7 -57.07(16) . . . . ?
C16 Ag1 C6 C7 98.83(17) 2_556 . . . ?
F3A Ag1 C6 C7 -162.8(2) . . . . ?
C15 Ag1 C6 C7 134.72(16) 2_556 . . . ?
F6 Ag1 C6 C20 -179.54(17) . . . . ?
C16 Ag1 C6 C20 -23.6(2) 2_556 . . . ?
F3A Ag1 C6 C20 74.7(2) . . . . ?
C15 Ag1 C6 C20 12.3(2) 2_556 . . . ?
C20 C6 C7 C8 0.8(4) . . . . ?
Ag1 C6 C7 C8 -104.6(2) . . . . ?
C5 C1 C8 C7 -9.4(4) . . . . ?
C2 C1 C8 C7 -159.2(2) . . . . ?
C5 C1 C8 C9 157.0(2) . . . . ?
C2 C1 C8 C9 7.2(4) . . . . ?
C6 C7 C8 C1 8.9(4) . . . . ?
C6 C7 C8 C9 -155.3(3) . . . . ?
C1 C8 C9 C10 -7.6(4) . . . . ?
C7 C8 C9 C10 156.6(3) . . . . ?
C1 C8 C9 Ag2 79.5(2) . . . . ?
C7 C8 C9 Ag2 -116.3(3) . . . . ?
C13 Ag2 C9 C10 30.6(5) 2 . . . ?
C12 Ag2 C9 C10 52.58(19) 2 . . . ?
F6 Ag2 C9 C10 174.02(14) 2_666 . . . ?
F4 Ag2 C9 C10 -119.06(15) 1_554 . . . ?
C13 Ag2 C9 C8 -88.6(4) 2 . . . ?
C12 Ag2 C9 C8 -66.6(2) 2 . . . ?
C10 Ag2 C9 C8 -119.2(2) . . . . ?
F6 Ag2 C9 C8 54.82(18) 2_666 . . . ?
F4 Ag2 C9 C8 121.74(18) 1_554 . . . ?
C8 C9 C10 C11 0.1(4) . . . . ?
Ag2 C9 C10 C11 -106.1(2) . . . . ?
C8 C9 C10 Ag2 106.2(2) . . . . ?
C13 Ag2 C10 C9 -170.26(15) 2 . . . ?
C12 Ag2 C10 C9 -142.52(15) 2 . . . ?
F6 Ag2 C10 C9 -7.52(18) 2_666 . . . ?
F4 Ag2 C10 C9 62.80(15) 1_554 . . . ?
C13 Ag2 C10 C11 -54.1(2) 2 . . . ?
C9 Ag2 C10 C11 116.1(2) . . . . ?
C12 Ag2 C10 C11 -26.4(2) 2 . . . ?
F6 Ag2 C10 C11 108.60(18) 2_666 . . . ?
F4 Ag2 C10 C11 178.92(17) 1_554 . . . ?
C1 C2 C11 C12 157.7(2) . . . . ?
C3 C2 C11 C12 7.9(4) . . . . ?
C1 C2 C11 C10 -8.6(4) . . . . ?
C3 C2 C11 C10 -158.4(2) . . . . ?
C9 C10 C11 C2 7.9(4) . . . . ?
Ag2 C10 C11 C2 -71.7(3) . . . . ?
C9 C10 C11 C12 -156.1(3) . . . . ?
Ag2 C10 C11 C12 124.2(2) . . . . ?
C2 C11 C12 C13 -7.1(4) . . . . ?
C10 C11 C12 C13 157.0(3) . . . . ?
C2 C11 C12 Ag2 72.4(2) . . . 2 ?
C10 C11 C12 Ag2 -123.4(2) . . . 2 ?
C11 C12 C13 C14 -0.6(4) . . . . ?
Ag2 C12 C13 C14 -105.2(2) 2 . . . ?
C11 C12 C13 Ag2 104.5(2) . . . 2 ?
C4 C3 C14 C15 9.9(4) . . . . ?
C2 C3 C14 C15 159.4(2) . . . . ?
C4 C3 C14 C13 -156.8(2) . . . . ?
C2 C3 C14 C13 -7.3(4) . . . . ?
C12 C13 C14 C3 7.7(4) . . . . ?
Ag2 C13 C14 C3 -78.0(2) 2 . . . ?
C12 C13 C14 C15 -156.8(3) . . . . ?
Ag2 C13 C14 C15 117.5(3) 2 . . . ?
C3 C14 C15 C16 -9.7(4) . . . . ?
C13 C14 C15 C16 154.8(3) . . . . ?
C3 C14 C15 Ag1 71.0(2) . . . 2_556 ?
C13 C14 C15 Ag1 -124.6(2) . . . 2_556 ?
C14 C15 C16 C17 -0.5(4) . . . . ?
Ag1 C15 C16 C17 -106.8(2) 2_556 . . . ?
C14 C15 C16 Ag1 106.3(2) . . . 2_556 ?
C5 C4 C17 C18 8.7(4) . . . . ?
C3 C4 C17 C18 158.8(2) . . . . ?
C5 C4 C17 C16 -160.7(2) . . . . ?
C3 C4 C17 C16 -10.5(4) . . . . ?
C15 C16 C17 C4 10.5(4) . . . . ?
Ag1 C16 C17 C4 -77.5(2) 2_556 . . . ?
C15 C16 C17 C18 -156.9(3) . . . . ?
Ag1 C16 C17 C18 115.1(3) 2_556 . . . ?
C4 C17 C18 C19 -8.5(4) . . . . ?
C16 C17 C18 C19 158.8(3) . . . . ?
C17 C18 C19 C20 0.2(4) . . . . ?
C4 C5 C20 C6 160.6(2) . . . . ?
C1 C5 C20 C6 9.7(4) . . . . ?
C4 C5 C20 C19 -8.1(4) . . . . ?
C1 C5 C20 C19 -158.9(2) . . . . ?
C7 C6 C20 C5 -10.0(4) . . . . ?
Ag1 C6 C20 C5 87.6(2) . . . . ?
C7 C6 C20 C19 156.4(3) . . . . ?
Ag1 C6 C20 C19 -106.0(3) . . . . ?
C18 C19 C20 C5 8.0(4) . . . . ?
C18 C19 C20 C6 -158.4(3) . . . . ?
F6 Ag1 F3A B1 -8.4(6) . . . . ?
C16 Ag1 F3A B1 -159.3(5) 2_556 . . . ?
C6 Ag1 F3A B1 86.1(6) . . . . ?
C15 Ag1 F3A B1 -141.6(6) 2_556 . . . ?
Ag1 F3A B1 F2A -12.2(8) . . . . ?
Ag1 F3A B1 F4 118.9(5) . . . . ?
Ag1 F3A B1 F1A -123.7(5) . . . . ?
Ag2 F4 B1 F2A 177.4(5) 1_556 . . . ?
Ag2 F4 B1 F2B -124.3(3) 1_556 . . . ?
Ag2 F4 B1 F1B 1.1(4) 1_556 . . . ?
Ag2 F4 B1 F3A 49.1(5) 1_556 . . . ?
Ag2 F4 B1 F3B 119.2(3) 1_556 . . . ?
Ag2 F4 B1 F1A -59.0(4) 1_556 . . . ?
C16 Ag1 F6 B2 -125.2(3) 2_556 . . . ?
C6 Ag1 F6 B2 21.5(3) . . . . ?
F3A Ag1 F6 B2 100.0(3) . . . . ?
C15 Ag1 F6 B2 -172.0(2) 2_556 . . . ?
C16 Ag1 F6 Ag2 71.92(15) 2_556 . . 2_666 ?
C6 Ag1 F6 Ag2 -141.36(10) . . . 2_666 ?
F3A Ag1 F6 Ag2 -62.83(18) . . . 2_666 ?
C15 Ag1 F6 Ag2 25.12(15) 2_556 . . 2_666 ?
Ag1 F6 B2 F5 -57.3(3) . . . . ?
Ag2 F6 B2 F5 107.3(2) 2_666 . . . ?
Ag1 F6 B2 F8 63.2(3) . . . . ?
Ag2 F6 B2 F8 -132.15(19) 2_666 . . . ?
Ag1 F6 B2 F7 -178.08(17) . . . . ?
Ag2 F6 B2 F7 -13.4(3) 2_666 . . . ?
